data_2225512
loop_
_publ_author_name
'Dutkiewicz, Grzegorz'
'Mayekar, Anil N.'
'Yathirajan, H. S.'
'Narayana, B.'
'Kubicki, Maciej'

_publ_section_title
;
 (<i>E</i>)-1-(4-Methylphenyl)ethanone
 [8-(trifluoromethyl)quinolin-4-yl]hydrazone
;
_journal_coeditor_code DN2546
_journal_issue 4
_journal_name_full 'Acta Crystallographica Section E'
_journal_page_first o874
_journal_paper_doi 10.1107/S1600536810009475
_journal_volume 66
_journal_year 2010
_chemical_formula_iupac 'C19 H16 F3 N3'
_chemical_formula_moiety 'C19 H16 F3 N3'
_chemical_formula_sum 'C19 H16 F3 N3'
_chemical_formula_weight 343.35
_chemical_name_systematic
;
(<i>E</i>)-1-(4-Methylphenyl)ethanone
[8-(trifluoromethyl)quinolin-4-yl]hydrazone
;
_space_group_IT_number 14
_symmetry_cell_setting monoclinic
_symmetry_space_group_name_Hall '-P 2ybc'
_symmetry_space_group_name_H-M 'P 1 21/c 1'
_atom_sites_solution_hydrogens geom
_atom_sites_solution_primary direct
_atom_sites_solution_secondary difmap
_audit_creation_method SHELXL-97
_cell_angle_alpha 90.00
_cell_angle_beta 90.601(9)
_cell_angle_gamma 90.00
_cell_formula_units_Z 4
_cell_length_a 8.2811(9)
_cell_length_b 14.8443(15)
_cell_length_c 13.5325(15)
_cell_measurement_reflns_used 4730
_cell_measurement_temperature 295(2)
_cell_measurement_theta_max 28.0423
_cell_measurement_theta_min 3.0064
_cell_volume 1663.4(3)
_computing_cell_refinement 'CrysAlis Pro (Oxford Diffraction, 2009)'
_computing_data_collection 'CrysAlis Pro (Oxford Diffraction, 2009)'
_computing_data_reduction 'CrysAlis Pro (Oxford Diffraction, 2009)'
_computing_molecular_graphics
;
Stereochemical Workstation Operation Manual (Siemens, 1989)
and Mercury (Macrae <i>et al.</i>,  2008)
;
_computing_publication_material 'SHELXL97 (Sheldrick, 2008)'
_computing_structure_refinement 'SHELXL97 (Sheldrick, 2008)'
_computing_structure_solution 'SIR92 (Altomare <i>et al.</i>,  1993)'
_diffrn_ambient_temperature 295(2)
_diffrn_detector_area_resol_mean 8.1929
_diffrn_measured_fraction_theta_full 0.969
_diffrn_measured_fraction_theta_max 0.835
_diffrn_measurement_device_type 'Oxford Diffraction Xcalibur Sapphire2 large Be window'
_diffrn_measurement_method \w-scan
_diffrn_radiation_monochromator graphite
_diffrn_radiation_source 'Enhance (Mo) X-ray Source'
_diffrn_radiation_type MoK\a
_diffrn_radiation_wavelength 0.71073
_diffrn_reflns_av_R_equivalents 0.0211
_diffrn_reflns_av_sigmaI/netI 0.0276
_diffrn_reflns_limit_h_max 10
_diffrn_reflns_limit_h_min -10
_diffrn_reflns_limit_k_max 19
_diffrn_reflns_limit_k_min -17
_diffrn_reflns_limit_l_max 13
_diffrn_reflns_limit_l_min -17
_diffrn_reflns_number 8893
_diffrn_reflns_theta_full 25.00
_diffrn_reflns_theta_max 28.10
_diffrn_reflns_theta_min 3.01
_exptl_absorpt_coefficient_mu 0.106
_exptl_absorpt_correction_T_max 1.00000
_exptl_absorpt_correction_T_min 0.73695
_exptl_absorpt_correction_type multi-scan
_exptl_absorpt_process_details '(CrysAlis Pro; Oxford Diffraction, 2009)'
_exptl_crystal_colour yellow
_exptl_crystal_density_diffrn 1.371
_exptl_crystal_density_method 'not measured'
_exptl_crystal_description prism
_exptl_crystal_F_000 712
_exptl_crystal_size_max 0.4
_exptl_crystal_size_mid 0.15
_exptl_crystal_size_min 0.15
_refine_diff_density_max 0.254
_refine_diff_density_min -0.187
_refine_ls_extinction_coef 0.019(3)
_refine_ls_extinction_expression Fc^*^=kFc[1+0.001xFc^2^\l^3^/sin(2\q)]^-1/4^
_refine_ls_extinction_method 'SHELXL97 (Sheldrick, 2008)'
_refine_ls_goodness_of_fit_ref 1.120
_refine_ls_hydrogen_treatment constr
_refine_ls_matrix_type full
_refine_ls_number_parameters 229
_refine_ls_number_reflns 3391
_refine_ls_number_restraints 0
_refine_ls_restrained_S_all 1.120
_refine_ls_R_factor_all 0.0738
_refine_ls_R_factor_gt 0.0485
_refine_ls_shift/su_max 0.001
_refine_ls_shift/su_mean 0.000
_refine_ls_structure_factor_coef Fsqd
_refine_ls_weighting_details 'calc w=1/[\s^2^(Fo^2^)+(0.0897P)^2^+0.0000P] where P=(Fo^2^+2Fc^2^)/3'
_refine_ls_weighting_scheme calc
_refine_ls_wR_factor_gt 0.1471
_refine_ls_wR_factor_ref 0.1564
_reflns_number_gt 2248
_reflns_number_total 3391
_reflns_threshold_expression I>2sigma(I)
_cod_data_source_file dn2546.cif
_cod_data_source_block I
_cod_original_sg_symbol_H-M 'P 21/c'
_cod_database_code 2225512
_cod_database_fobs_code 2225512

loop_
_symmetry_equiv_pos_as_xyz
'x, y, z'
'-x, y+1/2, -z+1/2'
'-x, -y, -z'
'x, -y-1/2, z-1/2'

loop_
_atom_site_type_symbol
_atom_site_label
_atom_site_fract_x
_atom_site_fract_y
_atom_site_fract_z
_atom_site_U_iso_or_equiv
_atom_site_adp_type
_atom_site_calc_flag
_atom_site_refinement_flags
_atom_site_occupancy
_atom_site_disorder_assembly
_atom_site_disorder_group
N N1 0.83992(19) 0.01946(10) 0.20074(10) 0.0513(4) Uani d . 1 . .
C C2 0.7602(3) -0.05642(13) 0.20928(14) 0.0597(6) Uani d . 1 . .
H H2 0.7546 -0.0817 0.2721 0.072 Uiso calc R 1 . .
C C3 0.6830(2) -0.10262(12) 0.13230(13) 0.0537(5) Uani d . 1 . .
H H3 0.6293 -0.1565 0.1444 0.064 Uiso calc R 1 . .
C C4 0.68734(19) -0.06746(11) 0.03860(12) 0.0401(4) Uani d . 1 . .
C C5 0.77200(18) 0.01539(10) 0.02401(11) 0.0370(4) Uani d . 1 . .
C C6 0.7863(2) 0.05794(11) -0.06808(13) 0.0474(5) Uani d . 1 . .
H H6 0.7370 0.0323 -0.1233 0.057 Uiso calc R 1 . .
C C7 0.8702(2) 0.13543(12) -0.07816(15) 0.0573(5) Uani d . 1 . .
H H7 0.8792 0.1620 -0.1401 0.069 Uiso calc R 1 . .
C C8 0.9435(2) 0.17588(12) 0.00411(16) 0.0553(5) Uani d . 1 . .
H H8 1.0003 0.2295 -0.0034 0.066 Uiso calc R 1 . .
C C9 0.93256(19) 0.13729(11) 0.09527(14) 0.0430(4) Uani d . 1 . .
C C91 1.0141(2) 0.18041(12) 0.18190(16) 0.0564(5) Uani d . 1 . .
F F91A 0.91479(15) 0.20118(9) 0.25506(10) 0.0827(5) Uani d . 1 . .
F F91B 1.09032(17) 0.25657(8) 0.15776(12) 0.0910(5) Uani d . 1 . .
F F91C 1.12986(14) 0.12807(8) 0.22230(9) 0.0708(4) Uani d . 1 . .
C C10 0.84643(19) 0.05542(10) 0.10817(12) 0.0388(4) Uani d . 1 . .
N N11 0.61492(17) -0.10952(9) -0.04049(11) 0.0469(4) Uani d . 1 . .
H H11 0.6160 -0.0855 -0.0983 0.056 Uiso calc R 1 . .
N N12 0.54053(17) -0.19105(9) -0.02519(10) 0.0451(4) Uani d . 1 . .
C C13 0.47706(18) -0.23051(12) -0.10088(13) 0.0409(4) Uani d . 1 . .
C C14 0.4800(2) -0.19314(13) -0.20397(13) 0.0536(5) Uani d . 1 . .
H H14A 0.4451 -0.1315 -0.2031 0.080 Uiso calc R 1 . .
H H14B 0.4088 -0.2277 -0.2457 0.080 Uiso calc R 1 . .
H H14C 0.5879 -0.1964 -0.2290 0.080 Uiso calc R 1 . .
C C15 0.39938(19) -0.31859(12) -0.08073(12) 0.0426(4) Uani d . 1 . .
C C16 0.3532(3) -0.37659(15) -0.15437(16) 0.0757(7) Uani d . 1 . .
H H16 0.3689 -0.3603 -0.2199 0.091 Uiso calc R 1 . .
C C17 0.2841(3) -0.45844(17) -0.13344(18) 0.0938(9) Uani d . 1 . .
H H17 0.2546 -0.4961 -0.1855 0.113 Uiso calc R 1 . .
C C18 0.2571(3) -0.48652(14) -0.03884(16) 0.0652(6) Uani d . 1 . .
C C19 0.2963(3) -0.42716(16) 0.03489(17) 0.0790(7) Uani d . 1 . .
H H19 0.2747 -0.4424 0.1001 0.095 Uiso calc R 1 . .
C C20 0.3673(3) -0.34517(15) 0.01459(15) 0.0711(6) Uani d . 1 . .
H H20 0.3942 -0.3069 0.0666 0.085 Uiso calc R 1 . .
C C21 0.1827(4) -0.57785(17) -0.0168(2) 0.0937(8) Uani d . 1 . .
H H21A 0.1198 -0.5974 -0.0728 0.141 Uiso calc R 1 . .
H H21B 0.1145 -0.5730 0.0399 0.141 Uiso calc R 1 . .
H H21C 0.2669 -0.6208 -0.0036 0.141 Uiso calc R 1 . .

loop_
_atom_site_aniso_label
_atom_site_aniso_U_11
_atom_site_aniso_U_22
_atom_site_aniso_U_33
_atom_site_aniso_U_12
_atom_site_aniso_U_13
_atom_site_aniso_U_23
N1 0.0716(10) 0.0439(9) 0.0383(9) -0.0069(8) 0.0033(7) -0.0045(7)
C2 0.0930(14) 0.0510(12) 0.0352(11) -0.0162(11) 0.0069(10) 0.0043(8)
C3 0.0784(13) 0.0422(10) 0.0407(11) -0.0182(9) 0.0096(9) 0.0018(8)
C4 0.0468(9) 0.0359(9) 0.0376(10) -0.0010(7) 0.0063(7) -0.0037(7)
C5 0.0413(8) 0.0325(9) 0.0374(9) 0.0042(7) 0.0063(7) 0.0002(7)
C6 0.0576(11) 0.0425(10) 0.0419(11) -0.0032(8) 0.0007(8) 0.0063(8)
C7 0.0696(12) 0.0489(11) 0.0535(12) -0.0040(10) 0.0015(10) 0.0173(9)
C8 0.0566(11) 0.0326(9) 0.0768(15) -0.0044(8) 0.0033(10) 0.0108(9)
C9 0.0436(9) 0.0305(9) 0.0550(11) 0.0029(7) 0.0042(8) -0.0027(8)
C91 0.0586(11) 0.0383(10) 0.0723(14) -0.0024(9) 0.0007(11) -0.0079(10)
F91A 0.0791(8) 0.0770(9) 0.0921(10) -0.0038(6) 0.0074(7) -0.0479(7)
F91B 0.1055(10) 0.0536(8) 0.1134(11) -0.0350(7) -0.0218(8) -0.0004(7)
F91C 0.0662(7) 0.0711(8) 0.0748(9) 0.0030(6) -0.0153(6) -0.0064(6)
C10 0.0440(9) 0.0318(9) 0.0407(10) 0.0044(7) 0.0061(7) -0.0031(7)
N11 0.0603(9) 0.0418(9) 0.0385(8) -0.0095(7) 0.0008(7) 0.0017(6)
N12 0.0516(8) 0.0389(8) 0.0451(9) -0.0074(6) 0.0035(7) -0.0030(7)
C13 0.0398(9) 0.0432(10) 0.0398(10) 0.0019(7) 0.0027(7) -0.0035(8)
C14 0.0549(10) 0.0589(12) 0.0468(11) -0.0128(9) -0.0026(9) 0.0019(9)
C15 0.0420(9) 0.0446(10) 0.0412(10) -0.0023(7) -0.0002(7) -0.0038(8)
C16 0.1163(18) 0.0696(15) 0.0415(12) -0.0364(14) 0.0040(12) -0.0073(10)
C17 0.151(2) 0.0727(16) 0.0582(15) -0.0566(16) 0.0012(15) -0.0164(12)
C18 0.0776(13) 0.0546(13) 0.0633(14) -0.0191(11) -0.0049(11) 0.0019(10)
C19 0.1223(19) 0.0664(15) 0.0481(13) -0.0332(14) -0.0083(13) 0.0116(11)
C20 0.1085(17) 0.0601(13) 0.0446(12) -0.0282(12) -0.0088(12) -0.0011(10)
C21 0.123(2) 0.0671(16) 0.0911(19) -0.0361(15) -0.0111(16) 0.0132(13)

loop_
_atom_type_symbol
_atom_type_description
_atom_type_scat_dispersion_real
_atom_type_scat_dispersion_imag
_atom_type_scat_source
C C 0.0033 0.0016 'International Tables Vol C Tables 4.2.6.8 and 6.1.1.4'
H H 0.0000 0.0000 'International Tables Vol C Tables 4.2.6.8 and 6.1.1.4'
N N 0.0061 0.0033 'International Tables Vol C Tables 4.2.6.8 and 6.1.1.4'
F F 0.0171 0.0103 'International Tables Vol C Tables 4.2.6.8 and 6.1.1.4'

loop_
_geom_angle_atom_site_label_1
_geom_angle_atom_site_label_2
_geom_angle_atom_site_label_3
_geom_angle_site_symmetry_1
_geom_angle_site_symmetry_3
_geom_angle
_geom_angle_publ_flag
C2 N1 C10 . . 116.24(15) ?
N1 C2 C3 . . 125.66(17) ?
N1 C2 H2 . . 117.2 ?
C3 C2 H2 . . 117.2 ?
C4 C3 C2 . . 119.09(16) ?
C4 C3 H3 . . 120.5 ?
C2 C3 H3 . . 120.5 ?
N11 C4 C3 . . 122.16(15) ?
N11 C4 C5 . . 119.64(15) ?
C3 C4 C5 . . 118.19(15) ?
C6 C5 C10 . . 118.96(15) ?
C6 C5 C4 . . 123.75(15) ?
C10 C5 C4 . . 117.29(14) ?
C7 C6 C5 . . 121.40(17) ?
C7 C6 H6 . . 119.3 ?
C5 C6 H6 . . 119.3 ?
C6 C7 C8 . . 120.31(17) ?
C6 C7 H7 . . 119.8 ?
C8 C7 H7 . . 119.8 ?
C9 C8 C7 . . 120.48(16) ?
C9 C8 H8 . . 119.8 ?
C7 C8 H8 . . 119.8 ?
C8 C9 C10 . . 120.57(17) ?
C8 C9 C91 . . 119.79(16) ?
C10 C9 C91 . . 119.63(16) ?
F91A C91 F91B . . 106.44(16) ?
F91A C91 F91C . . 105.95(17) ?
F91B C91 F91C . . 104.57(15) ?
F91A C91 C9 . . 113.97(16) ?
F91B C91 C9 . . 112.45(17) ?
F91C C91 C9 . . 112.74(15) ?
N1 C10 C5 . . 123.52(14) ?
N1 C10 C9 . . 118.20(15) ?
C5 C10 C9 . . 118.28(15) ?
C4 N11 N12 . . 118.44(14) ?
C4 N11 H11 . . 120.8 ?
N12 N11 H11 . . 120.8 ?
C13 N12 N11 . . 117.43(14) ?
N12 C13 C15 . . 115.40(15) ?
N12 C13 C14 . . 124.10(16) ?
C15 C13 C14 . . 120.50(15) ?
C13 C14 H14A . . 109.5 ?
C13 C14 H14B . . 109.5 ?
H14A C14 H14B . . 109.5 ?
C13 C14 H14C . . 109.5 ?
H14A C14 H14C . . 109.5 ?
H14B C14 H14C . . 109.5 ?
C16 C15 C20 . . 116.53(17) ?
C16 C15 C13 . . 122.61(17) ?
C20 C15 C13 . . 120.85(16) ?
C15 C16 C17 . . 121.3(2) ?
C15 C16 H16 . . 119.3 ?
C17 C16 H16 . . 119.3 ?
C18 C17 C16 . . 122.4(2) ?
C18 C17 H17 . . 118.8 ?
C16 C17 H17 . . 118.8 ?
C17 C18 C19 . . 116.54(19) ?
C17 C18 C21 . . 121.8(2) ?
C19 C18 C21 . . 121.7(2) ?
C18 C19 C20 . . 121.4(2) ?
C18 C19 H19 . . 119.3 ?
C20 C19 H19 . . 119.3 ?
C15 C20 C19 . . 121.71(19) ?
C15 C20 H20 . . 119.1 ?
C19 C20 H20 . . 119.1 ?
C18 C21 H21A . . 109.5 ?
C18 C21 H21B . . 109.5 ?
H21A C21 H21B . . 109.5 ?
C18 C21 H21C . . 109.5 ?
H21A C21 H21C . . 109.5 ?
H21B C21 H21C . . 109.5 ?

loop_
_geom_bond_atom_site_label_1
_geom_bond_atom_site_label_2
_geom_bond_site_symmetry_2
_geom_bond_distance
_geom_bond_publ_flag
N1 C2 . 1.311(2) ?
N1 C10 . 1.363(2) ?
C2 C3 . 1.397(3) ?
C2 H2 . 0.9300 ?
C3 C4 . 1.372(2) ?
C3 H3 . 0.9300 ?
C4 N11 . 1.372(2) ?
C4 C5 . 1.430(2) ?
C5 C6 . 1.403(2) ?
C5 C10 . 1.420(2) ?
C6 C7 . 1.351(2) ?
C6 H6 . 0.9300 ?
C7 C8 . 1.398(3) ?
C7 H7 . 0.9300 ?
C8 C9 . 1.364(3) ?
C8 H8 . 0.9300 ?
C9 C10 . 1.421(2) ?
C9 C91 . 1.491(3) ?
C91 F91A . 1.330(2) ?
C91 F91B . 1.337(2) ?
C91 F91C . 1.345(2) ?
N11 N12 . 1.3746(18) ?
N11 H11 . 0.8600 ?
N12 C13 . 1.287(2) ?
C13 C15 . 1.484(2) ?
C13 C14 . 1.502(2) ?
C14 H14A . 0.9600 ?
C14 H14B . 0.9600 ?
C14 H14C . 0.9600 ?
C15 C16 . 1.369(3) ?
C15 C20 . 1.377(2) ?
C16 C17 . 1.374(3) ?
C16 H16 . 0.9300 ?
C17 C18 . 1.367(3) ?
C17 H17 . 0.9300 ?
C18 C19 . 1.368(3) ?
C18 C21 . 1.520(3) ?
C19 C20 . 1.380(3) ?
C19 H19 . 0.9300 ?
C20 H20 . 0.9300 ?
C21 H21A . 0.9600 ?
C21 H21B . 0.9600 ?
C21 H21C . 0.9600 ?

loop_
_geom_hbond_atom_site_label_D
_geom_hbond_atom_site_label_H
_geom_hbond_atom_site_label_A
_geom_hbond_site_symmetry_A
_geom_hbond_distance_DH
_geom_hbond_distance_HA
_geom_hbond_distance_DA
_geom_hbond_angle_DHA
C7 H7 F91A 4_565 0.93 2.50 3.336(2) 150
C14 H14C F91C 3_755 0.96 2.55 3.384(2) 146
C17 H17 F91C 4_455 0.93 2.54 3.425(3) 160

loop_
_geom_torsion_atom_site_label_1
_geom_torsion_atom_site_label_2
_geom_torsion_atom_site_label_3
_geom_torsion_atom_site_label_4
_geom_torsion_site_symmetry_1
_geom_torsion_site_symmetry_2
_geom_torsion_site_symmetry_3
_geom_torsion_site_symmetry_4
_geom_torsion
_geom_torsion_publ_flag
C10 N1 C2 C3 . . . . 0.1(3) ?
N1 C2 C3 C4 . . . . -0.4(3) ?
C2 C3 C4 N11 . . . . 179.62(17) ?
C2 C3 C4 C5 . . . . 0.2(3) ?
N11 C4 C5 C6 . . . . 0.1(2) ?
C3 C4 C5 C6 . . . . 179.55(17) ?
N11 C4 C5 C10 . . . . -179.21(14) ?
C3 C4 C5 C10 . . . . 0.2(2) ?
C10 C5 C6 C7 . . . . 0.6(3) ?
C4 C5 C6 C7 . . . . -178.79(16) ?
C5 C6 C7 C8 . . . . -0.8(3) ?
C6 C7 C8 C9 . . . . 0.6(3) ?
C7 C8 C9 C10 . . . . 0.0(3) ?
C7 C8 C9 C91 . . . . 178.86(17) ?
C8 C9 C91 F91A . . . . 122.12(19) ?
C10 C9 C91 F91A . . . . -59.0(2) ?
C8 C9 C91 F91B . . . . 0.9(2) ?
C10 C9 C91 F91B . . . . 179.75(15) ?
C8 C9 C91 F91C . . . . -117.05(18) ?
C10 C9 C91 F91C . . . . 61.8(2) ?
C2 N1 C10 C5 . . . . 0.4(3) ?
C2 N1 C10 C9 . . . . -179.55(16) ?
C6 C5 C10 N1 . . . . -179.90(15) ?
C4 C5 C10 N1 . . . . -0.5(2) ?
C6 C5 C10 C9 . . . . 0.0(2) ?
C4 C5 C10 C9 . . . . 179.39(13) ?
C8 C9 C10 N1 . . . . 179.64(15) ?
C91 C9 C10 N1 . . . . 0.8(2) ?
C8 C9 C10 C5 . . . . -0.3(2) ?
C91 C9 C10 C5 . . . . -179.13(15) ?
C3 C4 N11 N12 . . . . -2.2(2) ?
C5 C4 N11 N12 . . . . 177.15(13) ?
C4 N11 N12 C13 . . . . -178.20(15) ?
N11 N12 C13 C15 . . . . 179.54(13) ?
N11 N12 C13 C14 . . . . 0.2(2) ?
N12 C13 C15 C16 . . . . -167.60(19) ?
C14 C13 C15 C16 . . . . 11.8(3) ?
N12 C13 C15 C20 . . . . 13.7(2) ?
C14 C13 C15 C20 . . . . -166.96(18) ?
C20 C15 C16 C17 . . . . -2.4(4) ?
C13 C15 C16 C17 . . . . 178.8(2) ?
C15 C16 C17 C18 . . . . 0.2(4) ?
C16 C17 C18 C19 . . . . 2.7(4) ?
C16 C17 C18 C21 . . . . -179.1(3) ?
C17 C18 C19 C20 . . . . -3.3(4) ?
C21 C18 C19 C20 . . . . 178.5(2) ?
C16 C15 C20 C19 . . . . 1.7(3) ?
C13 C15 C20 C19 . . . . -179.5(2) ?
C18 C19 C20 C15 . . . . 1.2(4) ?

loop_
_cod_related_entry_id
_cod_related_entry_database
_cod_related_entry_code
1 ChemSpider 24744690
